data_7054459
loop_
_publ_author_name
'Mitra, Merry'
'Raghavaiah, Pallepogu'
'Ghosh, Rajarshi'

_publ_section_title
;
 A mononuclear cobalt(iii) complex and its catecholase activity
;
_journal_issue 1
_journal_name_full 'New J. Chem.'
_journal_page_first 200
_journal_paper_doi 10.1039/C4NJ01587H
_journal_volume 39
_journal_year 2015
_chemical_formula_sum 'C22 H27 Co N2 O9'
_chemical_formula_weight 522.39
_chemical_name_systematic
;
 ?
;
_space_group_IT_number 14
_symmetry_space_group_name_Hall '-P 2ybc'
_symmetry_space_group_name_H-M 'P 1 21/c 1'
_atom_sites_solution_hydrogens geom
_atom_sites_solution_primary direct
_atom_sites_solution_secondary difmap
_audit_creation_method SHELXL-97
_cell_angle_alpha 90.00
_cell_angle_beta 100.678(5)
_cell_angle_gamma 90.00
_cell_formula_units_Z 4
_cell_length_a 15.959(5)
_cell_length_b 11.194(3)
_cell_length_c 13.281(4)
_cell_measurement_temperature 293(2)
_cell_volume 2331.5(12)
_computing_structure_refinement 'SHELXL-97 (Sheldrick, 2008)'
_diffrn_ambient_temperature 293(2)
_diffrn_measured_fraction_theta_full 0.998
_diffrn_measured_fraction_theta_max 0.998
_diffrn_radiation_monochromator graphite
_diffrn_radiation_source 'fine-focus sealed tube'
_diffrn_radiation_type MoK\a
_diffrn_radiation_wavelength 0.71073
_diffrn_reflns_av_R_equivalents 0.0356
_diffrn_reflns_av_sigmaI/netI 0.0268
_diffrn_reflns_limit_h_max 19
_diffrn_reflns_limit_h_min -19
_diffrn_reflns_limit_k_max 13
_diffrn_reflns_limit_k_min -13
_diffrn_reflns_limit_l_max 16
_diffrn_reflns_limit_l_min -16
_diffrn_reflns_number 23447
_diffrn_reflns_theta_full 25.97
_diffrn_reflns_theta_max 25.97
_diffrn_reflns_theta_min 1.30
_exptl_absorpt_coefficient_mu 0.791
_exptl_absorpt_correction_T_max 0.9322
_exptl_absorpt_correction_T_min 0.7638
_exptl_crystal_density_diffrn 1.488
_exptl_crystal_density_method 'not measured'
_exptl_crystal_F_000 1088
_exptl_crystal_size_max 0.36
_exptl_crystal_size_mid 0.21
_exptl_crystal_size_min 0.09
_refine_diff_density_max 0.575
_refine_diff_density_min -0.364
_refine_diff_density_rms 0.068
_refine_ls_extinction_method none
_refine_ls_goodness_of_fit_ref 1.063
_refine_ls_hydrogen_treatment mixed
_refine_ls_matrix_type full
_refine_ls_number_parameters 318
_refine_ls_number_reflns 4563
_refine_ls_number_restraints 2
_refine_ls_restrained_S_all 1.063
_refine_ls_R_factor_all 0.0672
_refine_ls_R_factor_gt 0.0556
_refine_ls_shift/su_max 0.008
_refine_ls_shift/su_mean 0.000
_refine_ls_structure_factor_coef Fsqd
_refine_ls_weighting_details 'calc w=1/[\s^2^(Fo^2^)+(0.0820P)^2^+1.4732P] where P=(Fo^2^+2Fc^2^)/3'
_refine_ls_weighting_scheme calc
_refine_ls_wR_factor_gt 0.1456
_refine_ls_wR_factor_ref 0.1542
_reflns_number_gt 3741
_reflns_number_total 4563
_reflns_threshold_expression >2\s(I)
_cod_data_source_file c4nj01587h2.cif
_cod_data_source_block epr251-r
_cod_depositor_comments 'Adding full bibliography for 7054459.cif.'
_cod_original_cell_volume 2331.4(12)
_cod_original_sg_symbol_H-M P21/c
_cod_database_code 7054459

loop_
_symmetry_equiv_pos_as_xyz
'x, y, z'
'-x, y+1/2, -z+1/2'
'-x, -y, -z'
'x, -y-1/2, z-1/2'

loop_
_atom_site_label
_atom_site_type_symbol
_atom_site_fract_x
_atom_site_fract_y
_atom_site_fract_z
_atom_site_U_iso_or_equiv
_atom_site_adp_type
_atom_site_occupancy
_atom_site_symmetry_multiplicity
_atom_site_calc_flag
_atom_site_refinement_flags
C1 C 0.4006(3) -0.1238(3) 0.9629(4) 0.0761(12) Uani 1 1 d .
C2 C 0.4434(4) -0.2007(4) 0.9079(5) 0.1057(19) Uani 1 1 d .
H2 H 0.4951 -0.2340 0.9392 0.127 Uiso 1 1 calc R
C3 C 0.4096(5) -0.2284(5) 0.8063(6) 0.127(3) Uani 1 1 d .
H3 H 0.4383 -0.2820 0.7714 0.153 Uiso 1 1 calc R
C4 C 0.3361(5) -0.1792(4) 0.7574(4) 0.110(2) Uani 1 1 d .
H4 H 0.3160 -0.1965 0.6886 0.132 Uiso 1 1 calc R
C5 C 0.2895(4) -0.1011(3) 0.8106(3) 0.0791(13) Uani 1 1 d .
C6 C 0.3210(3) -0.0728(3) 0.9144(3) 0.0690(11) Uani 1 1 d .
C7 C 0.2117(4) -0.0557(4) 0.7577(3) 0.0843(15) Uani 1 1 d .
H7 H 0.1946 -0.0799 0.6900 0.101 Uiso 1 1 calc R
C8 C 0.0783(3) 0.0529(5) 0.7361(3) 0.0995(17) Uani 1 1 d .
H8A H 0.0349 -0.0043 0.7462 0.119 Uiso 1 1 calc R
H8B H 0.0799 0.0567 0.6635 0.119 Uiso 1 1 calc R
C9 C 0.0584(3) 0.1731(5) 0.7744(3) 0.0906(14) Uani 1 1 d .
H9A H 0.0942 0.2337 0.7518 0.109 Uiso 1 1 calc R
H9B H -0.0009 0.1936 0.7492 0.109 Uiso 1 1 calc R
C10 C 0.5106(3) -0.1308(5) 1.1084(4) 0.0990(17) Uani 1 1 d .
H10A H 0.5083 -0.2153 1.1199 0.149 Uiso 1 1 calc R
H10B H 0.5274 -0.0906 1.1728 0.149 Uiso 1 1 calc R
H10C H 0.5514 -0.1145 1.0653 0.149 Uiso 1 1 calc R
C11 C 0.34039(19) 0.3639(3) 0.8993(2) 0.0494(7) Uani 1 1 d .
C12 C 0.3886(2) 0.4491(3) 0.9584(3) 0.0604(9) Uani 1 1 d .
H12 H 0.4232 0.4996 0.9284 0.072 Uiso 1 1 calc R
C13 C 0.3865(2) 0.4612(4) 1.0618(3) 0.0672(10) Uani 1 1 d .
H13 H 0.4194 0.5193 1.1005 0.081 Uiso 1 1 calc R
C14 C 0.3364(2) 0.3885(3) 1.1061(3) 0.0589(9) Uani 1 1 d .
H14 H 0.3352 0.3970 1.1755 0.071 Uiso 1 1 calc R
C15 C 0.28613(19) 0.3001(3) 1.0489(2) 0.0469(7) Uani 1 1 d .
C16 C 0.28723(18) 0.2853(3) 0.9434(2) 0.0441(6) Uani 1 1 d .
C17 C 0.23264(19) 0.2293(3) 1.1012(2) 0.0480(7) Uani 1 1 d .
H17 H 0.2299 0.2499 1.1683 0.058 Uiso 1 1 calc R
C18 C 0.1340(3) 0.0735(3) 1.1204(3) 0.0669(10) Uani 1 1 d .
H18A H 0.0767 0.1061 1.1075 0.080 Uiso 1 1 calc R
H18B H 0.1567 0.0786 1.1932 0.080 Uiso 1 1 calc R
C19 C 0.1331(3) -0.0529(4) 1.0853(3) 0.0763(11) Uani 1 1 d .
H19A H 0.1879 -0.0905 1.1095 0.092 Uiso 1 1 calc R
H19B H 0.0894 -0.0980 1.1107 0.092 Uiso 1 1 calc R
C20 C 0.3825(3) 0.4312(4) 0.7457(3) 0.0814(13) Uani 1 1 d .
H20A H 0.3611 0.5103 0.7530 0.122 Uiso 1 1 calc R
H20B H 0.3744 0.4109 0.6743 0.122 Uiso 1 1 calc R
H20C H 0.4421 0.4284 0.7750 0.122 Uiso 1 1 calc R
C21 C 0.1309(3) 0.6553(4) 0.9296(4) 0.0811(12) Uani 1 1 d .
C22 C 0.1999(6) 0.6086(9) 0.8898(8) 0.230(6) Uani 1 1 d .
H22A H 0.1870 0.6116 0.8163 0.345 Uiso 1 1 calc R
H22B H 0.2096 0.5272 0.9117 0.345 Uiso 1 1 calc R
H22C H 0.2501 0.6550 0.9143 0.345 Uiso 1 1 calc R
Co1 Co 0.18183(3) 0.07997(4) 0.92811(3) 0.04953(18) Uani 1 1 d .
N1 N 0.1615(2) 0.0163(3) 0.7939(2) 0.0705(9) Uani 1 1 d .
N2 N 0.18856(16) 0.1401(2) 1.06211(18) 0.0477(6) Uani 1 1 d .
O1 O 0.28226(16) -0.0041(2) 0.97149(18) 0.0616(6) Uani 1 1 d .
O2 O 0.07496(15) 0.1648(2) 0.88432(18) 0.0664(7) Uani 1 1 d .
O3 O 0.24123(14) 0.20747(19) 0.88249(15) 0.0503(5) Uani 1 1 d .
O4 O 0.11490(18) -0.0475(2) 0.97488(19) 0.0703(7) Uani 1 1 d .
O5 O 0.4290(2) -0.0896(3) 1.0598(3) 0.0840(9) Uani 1 1 d .
O6 O 0.33749(16) 0.3480(2) 0.79733(17) 0.0616(6) Uani 1 1 d .
O7 O 0.1013(3) 0.7535(3) 0.9049(4) 0.1463(19) Uani 1 1 d .
O8 O 0.0988(3) 0.5924(5) 0.9890(4) 0.1485(19) Uani 1 1 d .
O9 O 0.0535(3) 0.3586(4) 0.9678(4) 0.1166(13) Uani 1 1 d D
H9X H 0.0029(16) 0.360(4) 0.981(3) 0.078(14) Uiso 1 1 d D
H9Y H 0.073(9) 0.379(13) 0.914(7) 0.36(8) Uiso 1 1 d D

loop_
_atom_site_aniso_label
_atom_site_aniso_U_11
_atom_site_aniso_U_22
_atom_site_aniso_U_33
_atom_site_aniso_U_23
_atom_site_aniso_U_13
_atom_site_aniso_U_12
C1 0.101(3) 0.0464(19) 0.097(3) 0.014(2) 0.061(3) 0.020(2)
C2 0.145(5) 0.060(3) 0.139(5) 0.015(3) 0.095(4) 0.028(3)
C3 0.210(7) 0.060(3) 0.149(6) -0.011(3) 0.128(6) 0.013(4)
C4 0.200(7) 0.059(3) 0.095(4) -0.022(3) 0.090(4) -0.021(4)
C5 0.128(4) 0.051(2) 0.073(3) -0.0111(19) 0.055(3) -0.018(2)
C6 0.107(3) 0.0405(17) 0.073(2) -0.0005(16) 0.051(2) -0.0044(19)
C7 0.143(4) 0.065(2) 0.054(2) -0.024(2) 0.043(3) -0.046(3)
C8 0.108(4) 0.126(4) 0.055(2) -0.009(3) -0.006(2) -0.048(3)
C9 0.076(3) 0.124(4) 0.062(2) 0.021(3) -0.014(2) -0.016(3)
C10 0.081(3) 0.093(3) 0.135(4) 0.050(3) 0.052(3) 0.039(3)
C11 0.0443(16) 0.0493(17) 0.0534(17) -0.0059(14) 0.0058(13) 0.0000(14)
C12 0.0475(18) 0.058(2) 0.076(2) -0.0122(17) 0.0116(16) -0.0099(15)
C13 0.0525(19) 0.072(2) 0.073(2) -0.031(2) 0.0030(17) -0.0114(18)
C14 0.0493(18) 0.073(2) 0.0522(18) -0.0224(17) 0.0024(14) -0.0002(17)
C15 0.0410(15) 0.0509(17) 0.0470(16) -0.0099(13) 0.0036(12) 0.0062(13)
C16 0.0418(15) 0.0421(15) 0.0465(15) -0.0052(12) 0.0028(12) 0.0033(12)
C17 0.0475(16) 0.0551(18) 0.0399(15) -0.0051(13) 0.0040(12) 0.0111(14)
C18 0.078(2) 0.072(2) 0.057(2) -0.0001(17) 0.0264(18) -0.0071(19)
C19 0.103(3) 0.071(2) 0.059(2) 0.0048(19) 0.026(2) -0.021(2)
C20 0.088(3) 0.090(3) 0.068(2) 0.004(2) 0.019(2) -0.039(2)
C21 0.085(3) 0.062(3) 0.087(3) 0.005(2) -0.009(2) -0.006(2)
C22 0.170(8) 0.245(11) 0.314(14) 0.163(10) 0.147(9) 0.110(8)
Co1 0.0613(3) 0.0450(3) 0.0419(3) -0.00321(17) 0.00872(19) -0.00896(19)
N1 0.099(2) 0.0658(19) 0.0463(15) -0.0091(14) 0.0123(16) -0.0373(18)
N2 0.0517(14) 0.0505(15) 0.0419(13) 0.0011(11) 0.0112(11) 0.0064(12)
O1 0.0795(16) 0.0544(13) 0.0550(13) -0.0066(11) 0.0233(11) 0.0137(12)
O2 0.0541(13) 0.0834(17) 0.0565(13) 0.0127(13) -0.0032(10) -0.0111(12)
O3 0.0586(13) 0.0503(12) 0.0405(10) -0.0048(9) 0.0055(9) -0.0148(10)
O4 0.0927(19) 0.0638(15) 0.0566(14) 0.0002(12) 0.0193(13) -0.0224(14)
O5 0.090(2) 0.0781(19) 0.093(2) 0.0184(16) 0.0423(17) 0.0381(16)
O6 0.0686(15) 0.0652(15) 0.0510(13) -0.0017(11) 0.0110(11) -0.0221(12)
O7 0.185(4) 0.062(2) 0.155(4) -0.017(2) -0.064(3) 0.011(2)
O8 0.144(4) 0.159(4) 0.157(4) 0.056(3) 0.064(3) 0.051(3)
O9 0.105(3) 0.108(3) 0.143(4) -0.003(3) 0.039(3) 0.030(2)

loop_
_atom_type_symbol
_atom_type_description
_atom_type_scat_dispersion_real
_atom_type_scat_dispersion_imag
_atom_type_scat_source
C C 0.0033 0.0016 'International Tables Vol C Tables 4.2.6.8 and 6.1.1.4'
H H 0.0000 0.0000 'International Tables Vol C Tables 4.2.6.8 and 6.1.1.4'
N N 0.0061 0.0033 'International Tables Vol C Tables 4.2.6.8 and 6.1.1.4'
O O 0.0106 0.0060 'International Tables Vol C Tables 4.2.6.8 and 6.1.1.4'
Co Co 0.3494 0.9721 'International Tables Vol C Tables 4.2.6.8 and 6.1.1.4'

loop_
_geom_angle_atom_site_label_1
_geom_angle_atom_site_label_2
_geom_angle_atom_site_label_3
_geom_angle
O5 C1 C2 124.8(5)
O5 C1 C6 115.6(3)
C2 C1 C6 119.5(5)
C1 C2 C3 120.5(6)
C1 C2 H2 119.7
C3 C2 H2 119.7
C4 C3 C2 121.5(5)
C4 C3 H3 119.2
C2 C3 H3 119.2
C3 C4 C5 120.0(5)
C3 C4 H4 120.0
C5 C4 H4 120.0
C7 C5 C6 122.0(4)
C7 C5 C4 118.0(5)
C6 C5 C4 120.0(5)
O1 C6 C5 125.0(4)
O1 C6 C1 116.6(4)
C5 C6 C1 118.4(4)
N1 C7 C5 126.3(4)
N1 C7 H7 116.9
C5 C7 H7 116.9
N1 C8 C9 107.6(3)
N1 C8 H8A 110.2
C9 C8 H8A 110.2
N1 C8 H8B 110.2
C9 C8 H8B 110.2
H8A C8 H8B 108.5
O2 C9 C8 106.1(4)
O2 C9 H9A 110.5
C8 C9 H9A 110.5
O2 C9 H9B 110.5
C8 C9 H9B 110.5
H9A C9 H9B 108.7
O5 C10 H10A 109.5
O5 C10 H10B 109.5
H10A C10 H10B 109.5
O5 C10 H10C 109.5
H10A C10 H10C 109.5
H10B C10 H10C 109.5
O6 C11 C12 124.9(3)
O6 C11 C16 114.7(3)
C12 C11 C16 120.4(3)
C11 C12 C13 121.3(3)
C11 C12 H12 119.4
C13 C12 H12 119.4
C14 C13 C12 119.9(3)
C14 C13 H13 120.0
C12 C13 H13 120.0
C13 C14 C15 120.9(3)
C13 C14 H14 119.6
C15 C14 H14 119.6
C14 C15 C16 120.5(3)
C14 C15 C17 117.3(3)
C16 C15 C17 122.2(3)
O3 C16 C15 125.3(3)
O3 C16 C11 117.6(3)
C15 C16 C11 117.0(3)
N2 C17 C15 124.6(3)
N2 C17 H17 117.7
C15 C17 H17 117.7
N2 C18 C19 106.9(3)
N2 C18 H18A 110.3
C19 C18 H18A 110.3
N2 C18 H18B 110.3
C19 C18 H18B 110.3
H18A C18 H18B 108.6
O4 C19 C18 105.5(3)
O4 C19 H19A 110.6
C18 C19 H19A 110.6
O4 C19 H19B 110.6
C18 C19 H19B 110.6
H19A C19 H19B 108.8
O6 C20 H20A 109.5
O6 C20 H20B 109.5
H20A C20 H20B 109.5
O6 C20 H20C 109.5
H20A C20 H20C 109.5
H20B C20 H20C 109.5
O7 C21 O8 120.0(6)
O7 C21 C22 121.7(6)
O8 C21 C22 118.2(5)
C21 C22 H22A 109.5
C21 C22 H22B 109.5
H22A C22 H22B 109.5
C21 C22 H22C 109.5
H22A C22 H22C 109.5
H22B C22 H22C 109.5
O1 Co1 O3 91.56(11)
O1 Co1 N2 89.62(10)
O3 Co1 N2 95.12(10)
O1 Co1 N1 95.11(14)
O3 Co1 N1 89.47(11)
N2 Co1 N1 173.33(13)
O1 Co1 O2 178.46(11)
O3 Co1 O2 89.97(10)
N2 Co1 O2 90.07(11)
N1 Co1 O2 85.08(14)
O1 Co1 O4 91.28(12)
O3 Co1 O4 177.08(11)
N2 Co1 O4 84.25(11)
N1 Co1 O4 90.93(12)
O2 Co1 O4 87.18(12)
C7 N1 C8 123.0(4)
C7 N1 Co1 125.2(3)
C8 N1 Co1 111.7(3)
C17 N2 C18 121.2(3)
C17 N2 Co1 126.4(2)
C18 N2 Co1 112.3(2)
C6 O1 Co1 126.2(3)
C9 O2 Co1 108.8(3)
C16 O3 Co1 124.27(19)
C19 O4 Co1 109.6(2)
C1 O5 C10 117.6(4)
C11 O6 C20 117.8(3)
H9X O9 H9Y 132(10)

loop_
_geom_bond_atom_site_label_1
_geom_bond_atom_site_label_2
_geom_bond_distance
C1 O5 1.339(6)
C1 C2 1.387(6)
C1 C6 1.431(6)
C2 C3 1.392(9)
C2 H2 0.9300
C3 C4 1.348(9)
C3 H3 0.9300
C4 C5 1.419(6)
C4 H4 0.9300
C5 C7 1.405(7)
C5 C6 1.413(6)
C6 O1 1.313(4)
C7 N1 1.290(6)
C7 H7 0.9300
C8 N1 1.464(6)
C8 C9 1.494(7)
C8 H8A 0.9700
C8 H8B 0.9700
C9 O2 1.438(5)
C9 H9A 0.9700
C9 H9B 0.9700
C10 O5 1.419(5)
C10 H10A 0.9600
C10 H10B 0.9600
C10 H10C 0.9600
C11 O6 1.358(4)
C11 C12 1.377(5)
C11 C16 1.422(4)
C12 C13 1.386(5)
C12 H12 0.9300
C13 C14 1.349(5)
C13 H13 0.9300
C14 C15 1.405(4)
C14 H14 0.9300
C15 C16 1.414(4)
C15 C17 1.435(4)
C16 O3 1.316(3)
C17 N2 1.275(4)
C17 H17 0.9300
C18 N2 1.470(4)
C18 C19 1.489(6)
C18 H18A 0.9700
C18 H18B 0.9700
C19 O4 1.443(5)
C19 H19A 0.9700
C19 H19B 0.9700
C20 O6 1.426(4)
C20 H20A 0.9600
C20 H20B 0.9600
C20 H20C 0.9600
C21 O7 1.218(5)
C21 O8 1.236(6)
C21 C22 1.408(9)
C22 H22A 0.9600
C22 H22B 0.9600
C22 H22C 0.9600
Co1 O1 1.856(2)
Co1 O3 1.875(2)
Co1 N2 1.887(3)
Co1 N1 1.891(3)
Co1 O2 1.945(3)
Co1 O4 1.952(3)
O9 H9X 0.860(19)
O9 H9Y 0.85(2)
